data_2208614
loop_
_publ_author_name
'Bao, Tong-Hua'
'Hou, Zhen-Yu'

_publ_section_title
;1,1'-(Butane-1,4-diyl)bis(1<i>H</i>-benzimidazol-3-ium)
 diiodo(pyridine-2,6-dicarboxylato-\k^3^<i>O</i>,<i>N</i>,<i>O</i>')mercurate(II)
;
_journal_coeditor_code HG2017
_journal_issue 4
_journal_name_full 'Acta Crystallographica Section E'
_journal_page_first m801
_journal_page_last m803
_journal_paper_doi 10.1107/S1600536806008828
_journal_volume 62
_journal_year 2006
_chemical_formula_iupac '(C18 H20 N4) [Hg I2 (C7 H3 N O4)]'
_chemical_formula_moiety 'C18 H20 N4 2+, C7 H3 Hg I2 N O4 2-'
_chemical_formula_sum 'C25 H23 Hg I2 N5 O4'
_chemical_formula_weight 911.87
_chemical_name_systematic
;
1,1'-(Butane-1,4-diyl)bis(1H-benzimidazol-3-ium)
diiodo(pyridine-2,6-dicarboxylato-\k^3^O,N,O')mercury(II)
;
_space_group_IT_number 15
_symmetry_cell_setting monoclinic
_symmetry_space_group_name_Hall '-C 2yc'
_symmetry_space_group_name_H-M 'C 1 2/c 1'
_atom_sites_solution_hydrogens geom
_atom_sites_solution_primary direct
_atom_sites_solution_secondary difmap
_cell_angle_alpha 90.00
_cell_angle_beta 107.16(3)
_cell_angle_gamma 90.00
_cell_formula_units_Z 4
_cell_length_a 21.696(4)
_cell_length_b 15.158(3)
_cell_length_c 8.9959(18)
_cell_measurement_reflns_used 1415
_cell_measurement_temperature 291(2)
_cell_measurement_theta_max 25.66
_cell_measurement_theta_min 2.11
_cell_volume 2826.8(11)
_computing_cell_refinement SMART
_computing_data_collection 'SMART (Bruker, 2000)'
_computing_data_reduction 'SAINT (Bruker, 2000)'
_computing_molecular_graphics SHELXTL
_computing_publication_material SHELXTL
_computing_structure_refinement SHELXTL
_computing_structure_solution 'SHELXTL (Bruker, 2000)'
_diffrn_ambient_temperature 291(2)
_diffrn_measured_fraction_theta_full 1.000
_diffrn_measured_fraction_theta_max 1.000
_diffrn_measurement_device_type 'Bruker SMART APEX CCD area-detector'
_diffrn_measurement_method '\f and \w'
_diffrn_radiation_monochromator graphite
_diffrn_radiation_source 'sealed tube'
_diffrn_radiation_type MoK\a
_diffrn_radiation_wavelength 0.71073
_diffrn_reflns_av_R_equivalents 0.0451
_diffrn_reflns_av_sigmaI/netI 0.0590
_diffrn_reflns_limit_h_max 26
_diffrn_reflns_limit_h_min -26
_diffrn_reflns_limit_k_max 18
_diffrn_reflns_limit_k_min -18
_diffrn_reflns_limit_l_max 11
_diffrn_reflns_limit_l_min -11
_diffrn_reflns_number 7241
_diffrn_reflns_theta_full 26.00
_diffrn_reflns_theta_max 26.00
_diffrn_reflns_theta_min 1.66
_diffrn_standards_decay_% 0
_diffrn_standards_number 0
_exptl_absorpt_coefficient_mu 7.668
_exptl_absorpt_correction_T_max 0.27
_exptl_absorpt_correction_T_min 0.24
_exptl_absorpt_correction_type multi-scan
_exptl_absorpt_process_details '(SADABS; Bruker, 2000)'
_exptl_crystal_colour pink
_exptl_crystal_density_diffrn 2.143
_exptl_crystal_density_method 'not measured'
_exptl_crystal_description block
_exptl_crystal_F_000 1704
_exptl_crystal_size_max 0.20
_exptl_crystal_size_mid 0.17
_exptl_crystal_size_min 0.17
_refine_diff_density_max 0.657
_refine_diff_density_min -1.556
_refine_ls_extinction_method none
_refine_ls_goodness_of_fit_ref 1.031
_refine_ls_hydrogen_treatment constr
_refine_ls_matrix_type full
_refine_ls_number_parameters 170
_refine_ls_number_reflns 2786
_refine_ls_number_restraints 0
_refine_ls_restrained_S_all 1.031
_refine_ls_R_factor_all 0.0699
_refine_ls_R_factor_gt 0.0531
_refine_ls_shift/su_max 0.000
_refine_ls_shift/su_mean 0.000
_refine_ls_structure_factor_coef Fsqd
_refine_ls_weighting_details 'calc w=1/[\s^2^(Fo^2^)+(0.07P)^2^+1.94P] where P=(Fo^2^+2Fc^2^)/3'
_refine_ls_weighting_scheme calc
_refine_ls_wR_factor_gt 0.1253
_refine_ls_wR_factor_ref 0.1290
_reflns_number_gt 2157
_reflns_number_total 2786
_reflns_threshold_expression I>2\s(I)
_cod_data_source_file hg2017.cif
_cod_data_source_block I
_cod_depositor_comments
;
The following automatic conversions were performed:
'_symmetry_cell_setting' value 'Monoclinic' changed to 'monoclinic'
according to '/home/saulius/struct/CIF-dictionaries/cif_core.dic'
dictionary named 'cif_core.dic' version 2.4.1 from 2010-06-29.

Automatic conversion script
Id: cif_fix_enum 1527 2010-12-29 10:47:43Z saulius 

The following automatic conversions were performed:

'_symmetry_cell_setting' value 'Monoclinic' changed to 'monoclinic'
according to /home/saulius/struct/CIF-dictionaries/cif_core.dic
dictionary named 'cif_core.dic' version 2.4.1 from 2010-06-29.

Automatic conversion script
Id: cif_fix_values 1715 2011-07-08 13:25:40Z adriana 
;
_cod_original_sg_symbol_H-M 'C 2/c'
_cod_database_code 2208614

loop_
_symmetry_equiv_pos_as_xyz
'x, y, z'
'-x, y, -z+1/2'
'x+1/2, y+1/2, z'
'-x+1/2, y+1/2, -z+1/2'
'-x, -y, -z'
'x, -y, z-1/2'
'-x+1/2, -y+1/2, -z'
'x+1/2, -y+1/2, z-1/2'

loop_
_atom_site_type_symbol
_atom_site_label
_atom_site_fract_x
_atom_site_fract_y
_atom_site_fract_z
_atom_site_U_iso_or_equiv
_atom_site_adp_type
_atom_site_calc_flag
_atom_site_refinement_flags
_atom_site_occupancy
Hg Hg1 0.5000 -0.21816(3) 0.7500 0.05324(19) Uani d S 1
I I1 0.43216(4) -0.30359(5) 0.49367(10) 0.0683(2) Uani d . 1
N N1 0.5000 -0.0622(5) 0.7500 0.0318(17) Uani d S 1
N N2 0.2494(3) -0.1942(5) 0.1645(7) 0.0388(14) Uani d . 1
N N3 0.2933(4) -0.1086(5) 0.0300(9) 0.0509(18) Uani d . 1
H H3B 0.3213 -0.0843 -0.0073 0.061 Uiso calc R 1
O O1 0.5899(3) -0.1526(4) 0.6481(9) 0.0562(16) Uani d . 1
O O2 0.6270(3) -0.0256(4) 0.5811(8) 0.0559(16) Uani d . 1
C C1 0.5896(4) -0.0710(5) 0.6401(10) 0.0435(18) Uani d . 1
C C2 0.5418(3) -0.0193(5) 0.6964(9) 0.0331(15) Uani d . 1
C C3 0.5419(4) 0.0731(5) 0.6874(10) 0.0411(17) Uani d . 1
H H3A 0.5690 0.1027 0.6412 0.049 Uiso calc R 1
C C4 0.5000 0.1189(6) 0.7500 0.043(3) Uani d S 1
H H4A 0.5000 0.1802 0.7500 0.051 Uiso calc SR 1
C C5 0.2002(4) -0.1446(5) 0.0691(9) 0.0388(16) Uani d . 1
C C6 0.1331(4) -0.1433(6) 0.0484(11) 0.050(2) Uani d . 1
H H6A 0.1145 -0.1798 0.1064 0.060 Uiso calc R 1
C C7 0.0961(6) -0.0859(7) -0.0611(14) 0.065(3) Uani d . 1
H H7A 0.0519 -0.0817 -0.0764 0.078 Uiso calc R 1
C C8 0.1263(6) -0.0333(7) -0.1499(15) 0.071(3) Uani d . 1
H H8A 0.1008 0.0022 -0.2283 0.086 Uiso calc R 1
C C9 0.1913(6) -0.0330(7) -0.1247(13) 0.066(3) Uani d . 1
H H9A 0.2103 0.0047 -0.1798 0.080 Uiso calc R 1
C C10 0.2284(4) -0.0906(5) -0.0144(9) 0.0410(17) Uani d . 1
C C11 0.3055(5) -0.1705(7) 0.1414(10) 0.051(2) Uani d . 1
H H11A 0.3459 -0.1932 0.1937 0.062 Uiso calc R 1
C C12 0.2449(4) -0.2588(5) 0.2822(10) 0.0432(18) Uani d . 1
H H12A 0.2789 -0.3022 0.2949 0.052 Uiso calc R 1
H H12B 0.2039 -0.2893 0.2462 0.052 Uiso calc R 1
C C13 0.2507(4) -0.2157(6) 0.4400(10) 0.0460(19) Uani d . 1
H H13B 0.2908 -0.1829 0.4742 0.055 Uiso calc R 1
H H13A 0.2154 -0.1746 0.4291 0.06(3) Uiso calc R 1

loop_
_atom_site_aniso_label
_atom_site_aniso_U_11
_atom_site_aniso_U_22
_atom_site_aniso_U_33
_atom_site_aniso_U_12
_atom_site_aniso_U_13
_atom_site_aniso_U_23
Hg1 0.0542(3) 0.0415(3) 0.0681(4) 0.000 0.0243(2) 0.000
I1 0.0682(5) 0.0594(4) 0.0754(5) -0.0085(3) 0.0182(4) -0.0039(3)
N1 0.028(4) 0.029(4) 0.038(5) 0.000 0.009(4) 0.000
N2 0.037(3) 0.054(4) 0.030(3) -0.013(3) 0.017(3) -0.002(3)
N3 0.052(4) 0.056(4) 0.051(4) -0.007(3) 0.026(4) 0.005(3)
O1 0.053(3) 0.044(3) 0.083(5) 0.006(3) 0.037(3) -0.009(3)
O2 0.056(4) 0.054(3) 0.077(5) -0.008(3) 0.049(4) -0.001(3)
C1 0.040(4) 0.040(4) 0.051(5) 0.004(3) 0.015(4) -0.009(3)
C2 0.032(3) 0.036(3) 0.035(4) -0.001(3) 0.015(3) 0.002(3)
C3 0.040(4) 0.048(4) 0.043(4) 0.005(3) 0.023(4) 0.004(3)
C4 0.055(7) 0.022(5) 0.060(7) 0.000 0.030(6) 0.000
C5 0.057(4) 0.030(3) 0.036(4) -0.009(3) 0.023(3) -0.008(3)
C6 0.051(5) 0.056(5) 0.052(5) -0.003(4) 0.030(4) 0.001(4)
C7 0.070(6) 0.065(6) 0.071(7) -0.004(5) 0.038(6) -0.005(5)
C8 0.083(8) 0.057(6) 0.079(8) 0.026(5) 0.032(6) 0.017(5)
C9 0.099(8) 0.052(5) 0.063(6) 0.009(5) 0.048(6) 0.011(5)
C10 0.050(4) 0.042(4) 0.034(4) -0.006(3) 0.018(3) -0.012(3)
C11 0.067(5) 0.063(5) 0.029(4) -0.007(4) 0.023(4) -0.001(4)
C12 0.053(4) 0.038(4) 0.043(4) -0.011(3) 0.020(4) -0.002(3)
C13 0.052(5) 0.052(5) 0.039(4) -0.002(4) 0.022(4) 0.001(4)

loop_
_atom_type_symbol
_atom_type_description
_atom_type_scat_dispersion_real
_atom_type_scat_dispersion_imag
_atom_type_scat_source
C C 0.0033 0.0016 'International Tables Vol C Tables 4.2.6.8 and 6.1.1.4'
H H 0.0000 0.0000 'International Tables Vol C Tables 4.2.6.8 and 6.1.1.4'
N N 0.0061 0.0033 'International Tables Vol C Tables 4.2.6.8 and 6.1.1.4'
O O 0.0106 0.0060 'International Tables Vol C Tables 4.2.6.8 and 6.1.1.4'
I I -0.4742 1.8119 'International Tables Vol C Tables 4.2.6.8 and 6.1.1.4'
Hg Hg -2.3894 9.2266 'International Tables Vol C Tables 4.2.6.8 and 6.1.1.4'

loop_
_geom_angle_atom_site_label_1
_geom_angle_atom_site_label_2
_geom_angle_atom_site_label_3
_geom_angle_site_symmetry_1
_geom_angle_site_symmetry_3
_geom_angle
_geom_angle_publ_flag
N1 Hg1 O1 . . 67.39(13) yes
N1 Hg1 O1 . 2_656 67.39(13) yes
O1 Hg1 O1 . 2_656 134.8(3) yes
N1 Hg1 I1 . . 118.95(2) yes
O1 Hg1 I1 . . 99.28(16) yes
O1 Hg1 I1 2_656 . 102.18(16) yes
N1 Hg1 I1 . 2_656 118.95(2) yes
O1 Hg1 I1 . 2_656 102.18(16) yes
O1 Hg1 I1 2_656 2_656 99.28(16) yes
I1 Hg1 I1 . 2_656 122.10(4) yes
C2 N1 C2 . 2_656 120.8(9) yes
C2 N1 Hg1 . . 119.6(4) yes
C2 N1 Hg1 2_656 . 119.6(4) yes
C11 N2 C5 . . 109.2(7) yes
C11 N2 C12 . . 123.1(7) yes
C5 N2 C12 . . 127.5(6) yes
C11 N3 C10 . . 108.4(7) yes
C11 N3 H3B . . 125.8 yes
C10 N3 H3B . . 125.8 yes
C1 O1 Hg1 . . 114.4(5) yes
O1 C1 O2 . . 124.3(7) yes
O1 C1 C2 . . 119.5(7) yes
O2 C1 C2 . . 116.2(7) yes
N1 C2 C3 . . 121.8(7) yes
N1 C2 C1 . . 118.9(7) yes
C3 C2 C1 . . 119.2(6) no
C4 C3 C2 . . 117.6(7) no
C4 C3 H3A . . 121.2 no
C2 C3 H3A . . 121.2 no
C3 C4 C3 2_656 . 120.1(10) no
C3 C4 H4A 2_656 . 120.0 no
C3 C4 H4A . . 120.0 no
C10 C5 N2 . . 106.1(7) no
C10 C5 C6 . . 121.9(8) no
N2 C5 C6 . . 132.0(7) no
C7 C6 C5 . . 117.5(8) no
C7 C6 H6A . . 121.2 no
C5 C6 H6A . . 121.2 no
C6 C7 C8 . . 119.2(10) no
C6 C7 H7A . . 120.4 no
C8 C7 H7A . . 120.4 no
C9 C8 C7 . . 122.5(11) no
C9 C8 H8A . . 118.8 no
C7 C8 H8A . . 118.8 no
C8 C9 C10 . . 118.1(9) no
C8 C9 H9A . . 120.9 no
C10 C9 H9A . . 120.9 no
C5 C10 N3 . . 107.9(8) no
C5 C10 C9 . . 120.6(8) no
N3 C10 C9 . . 131.5(8) no
N3 C11 N2 . . 108.4(9) yes
N3 C11 H11A . . 125.8 no
N2 C11 H11A . . 125.8 no
N2 C12 C13 . . 112.3(7) no
N2 C12 H12A . . 109.1 no
C13 C12 H12A . . 109.1 no
N2 C12 H12B . . 109.1 no
C13 C12 H12B . . 109.1 no
H12A C12 H12B . . 107.9 no
C13 C13 C12 7_546 . 110.9(9) no
C13 C13 H13B 7_546 . 109.5 no
C12 C13 H13B . . 109.5 no
C13 C13 H13A 7_546 . 109.5 no
C12 C13 H13A . . 109.5 no
H13B C13 H13A . . 108.0 no

loop_
_geom_bond_atom_site_label_1
_geom_bond_atom_site_label_2
_geom_bond_site_symmetry_2
_geom_bond_distance
_geom_bond_publ_flag
Hg1 N1 . 2.364(8) yes
Hg1 O1 . 2.585(6) yes
Hg1 O1 2_656 2.585(6) yes
Hg1 I1 . 2.6755(11) yes
Hg1 I1 2_656 2.6755(11) yes
N1 C2 . 1.318(8) yes
N1 C2 2_656 1.318(8) yes
N2 C11 . 1.341(11) yes
N2 C5 . 1.379(11) yes
N2 C12 . 1.466(10) yes
N3 C11 . 1.341(12) yes
N3 C10 . 1.373(11) yes
N3 H3B . 0.8600 no
O1 C1 . 1.239(10) yes
O2 C1 . 1.291(10) yes
C1 C2 . 1.502(10) no
C2 C3 . 1.403(11) no
C3 C4 . 1.387(9) no
C3 H3A . 0.9300 no
C4 C3 2_656 1.387(9) no
C4 H4A . 0.9300 no
C5 C10 . 1.371(11) no
C5 C6 . 1.412(12) no
C6 C7 . 1.381(15) no
C6 H6A . 0.9300 no
C7 C8 . 1.419(16) no
C7 H7A . 0.9300 no
C8 C9 . 1.360(16) no
C8 H8A . 0.9300 no
C9 C10 . 1.385(14) no
C9 H9A . 0.9300 no
C11 H11A . 0.9300 no
C12 C13 . 1.533(12) no
C12 H12A . 0.9700 no
C12 H12B . 0.9700 no
C13 C13 7_546 1.505(16) no
C13 H13B . 0.9700 no
C13 H13A . 0.9700 no

loop_
_geom_hbond_atom_site_label_D
_geom_hbond_atom_site_label_H
_geom_hbond_atom_site_label_A
_geom_hbond_site_symmetry_A
_geom_hbond_distance_DH
_geom_hbond_distance_HA
_geom_hbond_distance_DA
_geom_hbond_angle_DHA
N3 H3B O2 2_655 0.86 1.71 2.568(9) 174

loop_
_geom_torsion_atom_site_label_1
_geom_torsion_atom_site_label_2
_geom_torsion_atom_site_label_3
_geom_torsion_atom_site_label_4
_geom_torsion_site_symmetry_1
_geom_torsion_site_symmetry_4
_geom_torsion
_geom_torsion_publ_flag
O1 Hg1 N1 C2 . . 2.2(4) no
O1 Hg1 N1 C2 2_656 . -177.8(4) no
I1 Hg1 N1 C2 . . -86.1(4) no
I1 Hg1 N1 C2 2_656 . 93.9(4) no
O1 Hg1 N1 C2 . 2_656 -177.8(4) no
O1 Hg1 N1 C2 2_656 2_656 2.2(4) no
I1 Hg1 N1 C2 . 2_656 93.9(4) no
I1 Hg1 N1 C2 2_656 2_656 -86.1(4) no
N1 Hg1 O1 C1 . . -3.0(6) no
O1 Hg1 O1 C1 2_656 . -3.0(6) no
I1 Hg1 O1 C1 . . 114.6(6) no
I1 Hg1 O1 C1 2_656 . -119.5(6) no
Hg1 O1 C1 O2 . . -174.4(7) no
Hg1 O1 C1 C2 . . 3.5(10) no
C2 N1 C2 C3 2_656 . -2.9(6) no
Hg1 N1 C2 C3 . . 177.1(6) no
C2 N1 C2 C1 2_656 . 178.5(8) no
Hg1 N1 C2 C1 . . -1.5(8) no
O1 C1 C2 N1 . . -1.6(12) no
O2 C1 C2 N1 . . 176.4(7) no
O1 C1 C2 C3 . . 179.8(8) no
O2 C1 C2 C3 . . -2.2(12) no
N1 C2 C3 C4 . . 5.6(11) no
C1 C2 C3 C4 . . -175.8(6) no
C2 C3 C4 C3 . 2_656 -2.7(5) no
C11 N2 C5 C10 . . 0.7(9) no
C12 N2 C5 C10 . . 176.7(7) no
C11 N2 C5 C6 . . -179.9(9) no
C12 N2 C5 C6 . . -3.9(14) no
C10 C5 C6 C7 . . 0.6(13) no
N2 C5 C6 C7 . . -178.6(9) no
C5 C6 C7 C8 . . 1.8(15) no
C6 C7 C8 C9 . . -4.4(18) no
C7 C8 C9 C10 . . 4.1(18) no
N2 C5 C10 N3 . . 0.6(8) no
C6 C5 C10 N3 . . -178.9(8) no
N2 C5 C10 C9 . . 178.6(8) no
C6 C5 C10 C9 . . -0.8(12) no
C11 N3 C10 C5 . . -1.7(10) no
C11 N3 C10 C9 . . -179.4(9) no
C8 C9 C10 C5 . . -1.5(15) no
C8 C9 C10 N3 . . 176.0(10) no
C10 N3 C11 N2 . . 2.1(10) no
C5 N2 C11 N3 . . -1.8(10) no
C12 N2 C11 N3 . . -178.0(7) no
C11 N2 C12 C13 . . 89.4(10) no
C5 N2 C12 C13 . . -86.1(10) no
N2 C12 C13 C13 . 7_546 -177.1(8) no
